data_7045671
loop_
_publ_author_name
'Kovalenko, Anton D.'
'Bushmarinov, Ivan S.'
'Burlov, Anatoly D.'
'Lepnev, Leonid'
'Ilina, Elena G.'
'Utochnikova, Valentina V.'

_publ_section_title
;
 The peculiarities of complex formation and energy transfer processes in
 lanthanide complexes with 2-(tosylamino)-benzylidene-N-benzoylhydrazone
;
_journal_name_full 'Dalton Transactions'
_journal_paper_doi 10.1039/C7DT04387B
_journal_year 2018
_chemical_formula_moiety 'C42 H35 N6 O6 S2 Yb, 2(C2 H6 O), H2 O'
_chemical_formula_sum 'C46 H49 N6 O9 S2 Yb'
_chemical_formula_weight 1067.07
_chemical_name_systematic 'ytterbium 2-(tosylamino)benzylidene-N-benzoylhydrazonate'
_space_group_crystal_system triclinic
_space_group_IT_number 2
_space_group_name_Hall '-P 1'
_space_group_name_H-M_alt 'P -1'
_symmetry_space_group_name_Hall '-P 1'
_symmetry_space_group_name_H-M 'P -1'
_atom_sites_solution_hydrogens mixed
_atom_sites_solution_primary direct
_audit_creation_date 2017-06-06
_audit_creation_method
;
Olex2 1.2
(compiled 2017.01.04 svn.r3372 for OlexSys, GUI svn.r5292)
;
_audit_update_record
;
2017-06-16 deposited with the CCDC.
2018-02-19 downloaded from the CCDC.
;
_cell_angle_alpha 77.5710(10)
_cell_angle_beta 83.1210(10)
_cell_angle_gamma 75.2430(10)
_cell_formula_units_Z 2
_cell_length_a 10.7608(6)
_cell_length_b 12.5093(7)
_cell_length_c 17.4399(10)
_cell_measurement_reflns_used 5409
_cell_measurement_temperature 120
_cell_measurement_theta_max 33.16
_cell_measurement_theta_min 2.23
_cell_volume 2211.7(2)
_computing_cell_refinement 'SAINT v8.34A (Bruker, 2013)'
_computing_data_reduction 'SAINT v8.34A (Bruker, 2013)'
_computing_molecular_graphics 'Olex2 (Dolomanov et al., 2009)'
_computing_publication_material 'Olex2 (Dolomanov et al., 2009)'
_computing_structure_refinement 'ShelXL (Sheldrick, 2015)'
_computing_structure_solution 'ShelXT (Sheldrick, 2015)'
_diffrn_ambient_temperature 120
_diffrn_detector_area_resol_mean 8
_diffrn_measured_fraction_theta_full 0.999
_diffrn_measured_fraction_theta_max 0.999
_diffrn_measurement_device_type 'APEX II'
_diffrn_measurement_method '\w scans'
_diffrn_radiation_monochromator graphite
_diffrn_radiation_type MoK\a
_diffrn_radiation_wavelength 0.71073
_diffrn_reflns_av_R_equivalents 0.0630
_diffrn_reflns_av_unetI/netI 0.0900
_diffrn_reflns_Laue_measured_fraction_full 0.999
_diffrn_reflns_Laue_measured_fraction_max 0.999
_diffrn_reflns_limit_h_max 14
_diffrn_reflns_limit_h_min -14
_diffrn_reflns_limit_k_max 16
_diffrn_reflns_limit_k_min -16
_diffrn_reflns_limit_l_max 23
_diffrn_reflns_limit_l_min -23
_diffrn_reflns_number 26258
_diffrn_reflns_point_group_measured_fraction_full 0.999
_diffrn_reflns_point_group_measured_fraction_max 0.999
_diffrn_reflns_theta_full 26.000
_diffrn_reflns_theta_max 28.281
_diffrn_reflns_theta_min 1.894
_diffrn_source 'sealed tube'
_diffrn_standards_number 0
_exptl_absorpt_coefficient_mu 2.273
_exptl_absorpt_correction_T_max 0.7465
_exptl_absorpt_correction_T_min 0.6222
_exptl_absorpt_correction_type multi-scan
_exptl_absorpt_process_details
;
SADABS-2014/5 (Bruker,2014/5) was used for absorption correction.
wR2(int) was 0.0866 before and 0.0552 after correction.
The Ratio of minimum to maximum transmission is 0.8335.
The \l/2 correction factor is Not present.
;
_exptl_crystal_colour yellow
_exptl_crystal_colour_primary yellow
_exptl_crystal_density_diffrn 1.602
_exptl_crystal_description prism
_exptl_crystal_F_000 1082
_exptl_crystal_recrystallization_method 'crystallized from ethanol'
_exptl_crystal_size_max 0.13
_exptl_crystal_size_mid 0.12
_exptl_crystal_size_min 0.1
_refine_diff_density_max 1.552
_refine_diff_density_min -1.246
_refine_diff_density_rms 0.147
_refine_ls_extinction_method none
_refine_ls_goodness_of_fit_ref 0.984
_refine_ls_hydrogen_treatment mixed
_refine_ls_matrix_type full
_refine_ls_number_parameters 597
_refine_ls_number_reflns 10988
_refine_ls_number_restraints 3
_refine_ls_restrained_S_all 0.984
_refine_ls_R_factor_all 0.0618
_refine_ls_R_factor_gt 0.0431
_refine_ls_shift/su_max 0.002
_refine_ls_shift/su_mean 0.000
_refine_ls_structure_factor_coef Fsqd
_refine_ls_weighting_details 'w=1/[\s^2^(Fo^2^)+(0.0302P)^2^] where P=(Fo^2^+2Fc^2^)/3'
_refine_ls_weighting_scheme calc
_refine_ls_wR_factor_gt 0.0806
_refine_ls_wR_factor_ref 0.0860
_reflns_Friedel_coverage 0.000
_reflns_number_gt 8740
_reflns_number_total 10988
_reflns_threshold_expression 'I > 2\s(I)'
_cod_data_source_file c7dt04387b2.cif
_cod_data_source_block adk175
_cod_database_code 7045671
_shelx_shelxl_version_number 2014/7
_shelx_space_group_comment
;
The symmetry employed for this shelxl refinement is uniquely defined
by the following loop, which should always be used as a source of
symmetry information in preference to the above space-group names.
They are only intended as comments.
;
_olex2_refinement_description
;
1. Fixed Uiso
 At 1.2 times of:
  All C(H) groups, All C(H,H) groups
 At 1.5 times of:
  All C(H,H,H) groups
2. Restrained distances
 O1W-H1WA
 0.9 with sigma of 0.02
 O1W-H1WB
 0.9 with sigma of 0.02
 O1S-H1S
 0.9 with sigma of 0.02
3. Others
 Fixed Uiso: H2S(0.07)
 Fixed X: H2S(0.911489)
 Fixed Y: H2S(0.853971)
 Fixed Z: H2S(0.721061)
4.a Secondary CH2 refined with riding coordinates:
 C1S(H1SA,H1SB), C3S(H3SA,H3SB)
4.b Aromatic/amide H refined with riding coordinates:
 C2(H2), C3(H3), C5(H5), C6(H6), C10(H10), C11(H11), C12(H12), C13(H13),
 C15(H15), C20(H20), C21(H21), C22(H22), C23(H23), C24(H24), C26(H26), C27(H27),
  C29(H29), C30(H30), C34(H34), C35(H35), C36(H36), C37(H37), C39(H39),
 C44(H44), C45(H45), C46(H46), C47(H47), C48(H48)
4.c Idealised Me refined as rotating group:
 C7(H7A,H7B,H7C), C31(H31A,H31B,H31C), C2S(H2SA,H2SB,H2SC), C4S(H4SA,H4SB,H4SC)
;
_olex2_exptl_crystal_mounting_method 'mounted on a needle'
_olex2_submission_special_instructions 'No special instructions were received'

loop_
_space_group_symop_operation_xyz
'x, y, z'
'-x, -y, -z'

loop_
_atom_site_label
_atom_site_type_symbol
_atom_site_fract_x
_atom_site_fract_y
_atom_site_fract_z
_atom_site_U_iso_or_equiv
_atom_site_adp_type
_atom_site_occupancy
_atom_site_site_symmetry_order
_atom_site_calc_flag
_atom_site_refinement_flags_posn
Yb1 Yb 0.20870(2) 0.54074(2) 0.76266(2) 0.01286(6) Uani 1 1 d .
S1 S 0.09623(10) 0.70318(9) 0.61745(6) 0.0192(2) Uani 1 1 d .
S2 S 0.34128(10) 0.34500(9) 0.68408(6) 0.0169(2) Uani 1 1 d .
O1 O 0.0686(3) 0.5953(2) 0.66005(17) 0.0198(6) Uani 1 1 d .
O2 O -0.0150(3) 0.7966(3) 0.60800(19) 0.0296(8) Uani 1 1 d .
O3 O 0.3445(3) 0.4273(2) 0.85575(16) 0.0178(6) Uani 1 1 d .
O4 O 0.3713(3) 0.4551(2) 0.67839(16) 0.0166(6) Uani 1 1 d .
O5 O 0.4445(3) 0.2495(3) 0.71163(18) 0.0242(7) Uani 1 1 d .
O6 O 0.1115(3) 0.6506(2) 0.84480(17) 0.0204(7) Uani 1 1 d .
N8 N 0.2052(3) 0.7119(3) 0.6673(2) 0.0173(7) Uani 1 1 d .
N16 N 0.3880(3) 0.6227(3) 0.7836(2) 0.0154(7) Uani 1 1 d .
N17 N 0.4714(3) 0.5498(3) 0.8383(2) 0.0160(7) Uani 1 1 d .
H17 H 0.547(5) 0.570(4) 0.844(3) 0.038(15) Uiso 1 1 d .
N32 N 0.2105(3) 0.3602(3) 0.73754(19) 0.0151(7) Uani 1 1 d .
N40 N 0.0224(3) 0.4816(3) 0.83502(19) 0.0151(7) Uani 1 1 d .
N41 N -0.0532(3) 0.5574(3) 0.8812(2) 0.0161(7) Uani 1 1 d .
C1 C 0.1603(4) 0.6851(4) 0.5221(3) 0.0229(10) Uani 1 1 d .
C2 C 0.0807(4) 0.7193(4) 0.4597(3) 0.0256(10) Uani 1 1 d .
H2 H -0.0063 0.7590 0.4673 0.031 Uiso 1 1 calc R
C3 C 0.1290(5) 0.6952(4) 0.3863(3) 0.0327(12) Uani 1 1 d .
H3 H 0.0742 0.7182 0.3439 0.039 Uiso 1 1 calc R
C4 C 0.2550(5) 0.6384(4) 0.3739(3) 0.0263(10) Uani 1 1 d .
C5 C 0.3346(5) 0.6051(4) 0.4363(3) 0.0254(10) Uani 1 1 d .
H5 H 0.4217 0.5660 0.4281 0.030 Uiso 1 1 calc R
C6 C 0.2896(4) 0.6279(4) 0.5097(3) 0.0223(10) Uani 1 1 d .
H6 H 0.3452 0.6052 0.5517 0.027 Uiso 1 1 calc R
C7 C 0.3071(5) 0.6139(5) 0.2933(3) 0.0372(13) Uani 1 1 d .
H7A H 0.3281 0.6816 0.2599 0.056 Uiso 1 1 calc GR
H7B H 0.2419 0.5918 0.2694 0.056 Uiso 1 1 calc GR
H7C H 0.3849 0.5525 0.2985 0.056 Uiso 1 1 calc GR
C9 C 0.2591(4) 0.8063(4) 0.6500(3) 0.0190(9) Uani 1 1 d .
C10 C 0.2227(5) 0.8979(4) 0.5881(3) 0.0267(10) Uani 1 1 d .
H10 H 0.1563 0.8985 0.5566 0.032 Uiso 1 1 calc R
C11 C 0.2818(5) 0.9877(4) 0.5720(3) 0.0323(12) Uani 1 1 d .
H11 H 0.2549 1.0488 0.5300 0.039 Uiso 1 1 calc R
C12 C 0.3793(5) 0.9892(4) 0.6163(3) 0.0275(11) Uani 1 1 d .
H12 H 0.4204 1.0502 0.6046 0.033 Uiso 1 1 calc R
C13 C 0.4158(4) 0.9009(4) 0.6777(3) 0.0223(10) Uani 1 1 d .
H13 H 0.4813 0.9024 0.7091 0.027 Uiso 1 1 calc R
C14 C 0.3581(4) 0.8072(3) 0.6952(2) 0.0177(9) Uani 1 1 d .
C15 C 0.4155(4) 0.7187(4) 0.7578(3) 0.0186(9) Uani 1 1 d .
H15 H 0.4815 0.7333 0.7827 0.022 Uiso 1 1 calc R
C18 C 0.4453(4) 0.4510(3) 0.8695(2) 0.0157(9) Uani 1 1 d .
C19 C 0.5408(4) 0.3671(4) 0.9200(2) 0.0173(9) Uani 1 1 d .
C20 C 0.5505(4) 0.2541(4) 0.9204(3) 0.0245(10) Uani 1 1 d .
H20 H 0.4966 0.2335 0.8895 0.029 Uiso 1 1 calc R
C21 C 0.6380(5) 0.1714(4) 0.9655(3) 0.0320(12) Uani 1 1 d .
H21 H 0.6459 0.0943 0.9648 0.038 Uiso 1 1 calc R
C22 C 0.7150(5) 0.2019(4) 1.0121(3) 0.0300(11) Uani 1 1 d .
H22 H 0.7735 0.1451 1.0443 0.036 Uiso 1 1 calc R
C23 C 0.7067(4) 0.3143(4) 1.0118(3) 0.0220(10) Uani 1 1 d .
H23 H 0.7596 0.3347 1.0434 0.026 Uiso 1 1 calc R
C24 C 0.6204(4) 0.3969(4) 0.9649(2) 0.0197(9) Uani 1 1 d .
H24 H 0.6156 0.4742 0.9635 0.024 Uiso 1 1 calc R
C25 C 0.3132(4) 0.3358(3) 0.5890(2) 0.0170(9) Uani 1 1 d .
C26 C 0.4145(4) 0.2776(4) 0.5448(3) 0.0229(10) Uani 1 1 d .
H26 H 0.4940 0.2401 0.5672 0.028 Uiso 1 1 calc R
C27 C 0.3975(5) 0.2753(4) 0.4669(3) 0.0282(11) Uani 1 1 d .
H27 H 0.4667 0.2368 0.4364 0.034 Uiso 1 1 calc R
C28 C 0.2816(5) 0.3281(4) 0.4334(3) 0.0271(11) Uani 1 1 d .
C29 C 0.1826(4) 0.3844(4) 0.4792(3) 0.0272(11) Uani 1 1 d .
H29 H 0.1025 0.4209 0.4571 0.033 Uiso 1 1 calc R
C30 C 0.1970(4) 0.3888(4) 0.5567(3) 0.0259(10) Uani 1 1 d .
H30 H 0.1278 0.4279 0.5870 0.031 Uiso 1 1 calc R
C31 C 0.2654(5) 0.3253(5) 0.3498(3) 0.0360(13) Uani 1 1 d .
H31A H 0.3341 0.3529 0.3154 0.054 Uiso 1 1 calc GR
H31B H 0.1816 0.3734 0.3342 0.054 Uiso 1 1 calc GR
H31C H 0.2697 0.2478 0.3450 0.054 Uiso 1 1 calc GR
C33 C 0.1419(4) 0.2760(3) 0.7573(2) 0.0145(8) Uani 1 1 d .
C34 C 0.1819(4) 0.1718(3) 0.7332(2) 0.0200(9) Uani 1 1 d .
H34 H 0.2610 0.1553 0.7025 0.024 Uiso 1 1 calc R
C35 C 0.1084(5) 0.0930(4) 0.7531(3) 0.0262(10) Uani 1 1 d .
H35 H 0.1370 0.0236 0.7352 0.031 Uiso 1 1 calc R
C36 C -0.0065(5) 0.1134(4) 0.7989(3) 0.0237(10) Uani 1 1 d .
H36 H -0.0568 0.0589 0.8125 0.028 Uiso 1 1 calc R
C37 C -0.0462(4) 0.2143(4) 0.8242(2) 0.0195(9) Uani 1 1 d .
H37 H -0.1244 0.2285 0.8560 0.023 Uiso 1 1 calc R
C38 C 0.0257(4) 0.2974(3) 0.8044(2) 0.0161(9) Uani 1 1 d .
C39 C -0.0259(4) 0.3962(3) 0.8392(2) 0.0155(8) Uani 1 1 d .
H39 H -0.1059 0.3981 0.8692 0.019 Uiso 1 1 calc R
C42 C 0.0035(4) 0.6380(3) 0.8827(2) 0.0151(8) Uani 1 1 d .
C43 C -0.0616(4) 0.7219(3) 0.9329(2) 0.0158(9) Uani 1 1 d .
C44 C -0.1491(4) 0.6963(3) 0.9962(2) 0.0154(8) Uani 1 1 d .
H44 H -0.1718 0.6257 1.0062 0.018 Uiso 1 1 calc R
C45 C -0.2026(4) 0.7734(4) 1.0441(3) 0.0204(9) Uani 1 1 d .
H45 H -0.2610 0.7552 1.0874 0.025 Uiso 1 1 calc R
C46 C -0.1716(4) 0.8766(4) 1.0292(2) 0.0190(9) Uani 1 1 d .
H46 H -0.2084 0.9292 1.0625 0.023 Uiso 1 1 calc R
C47 C -0.0867(4) 0.9040(4) 0.9658(3) 0.0210(9) Uani 1 1 d .
H47 H -0.0668 0.9757 0.9549 0.025 Uiso 1 1 calc R
C48 C -0.0313(4) 0.8262(4) 0.9184(2) 0.0193(9) Uani 1 1 d .
H48 H 0.0279 0.8443 0.8755 0.023 Uiso 1 1 calc R
O1S O 0.6484(4) 0.8511(3) 0.8063(2) 0.0361(9) Uani 1 1 d D
H1S H 0.715(5) 0.880(6) 0.777(4) 0.10(3) Uiso 1 1 d D
C1S C 0.6096(6) 0.9109(5) 0.8691(3) 0.0480(16) Uani 1 1 d .
H1SA H 0.6788 0.9468 0.8755 0.058 Uiso 1 1 calc R
H1SB H 0.5983 0.8568 0.9184 0.058 Uiso 1 1 calc R
C2S C 0.4865(5) 0.9999(4) 0.8566(3) 0.0407(13) Uani 1 1 d .
H2SA H 0.4983 1.0562 0.8094 0.061 Uiso 1 1 calc GR
H2SB H 0.4633 1.0365 0.9024 0.061 Uiso 1 1 calc GR
H2SC H 0.4175 0.9652 0.8499 0.061 Uiso 1 1 calc GR
O2S O 0.8529(4) 0.9205(3) 0.7238(2) 0.0469(10) Uani 1 1 d .
H2S H 0.9115 0.8540 0.7211 0.070 Uiso 1 1 d .
C3S C 0.8281(7) 1.0236(5) 0.6681(5) 0.082(3) Uani 1 1 d .
H3SA H 0.8326 1.0845 0.6950 0.098 Uiso 1 1 calc R
H3SB H 0.8991 1.0190 0.6263 0.098 Uiso 1 1 calc R
C4S C 0.7161(8) 1.0555(8) 0.6328(6) 0.126(4) Uani 1 1 d .
H4SA H 0.7199 1.1181 0.5885 0.189 Uiso 1 1 calc GR
H4SB H 0.6451 1.0796 0.6707 0.189 Uiso 1 1 calc GR
H4SC H 0.7019 0.9918 0.6134 0.189 Uiso 1 1 calc GR
O1W O 0.6805(3) 0.6260(3) 0.8605(2) 0.0312(8) Uani 1 1 d D
H1WA H 0.764(2) 0.602(5) 0.871(3) 0.057(19) Uiso 1 1 d D
H1WB H 0.670(5) 0.6997(17) 0.853(3) 0.035(15) Uiso 1 1 d D

loop_
_atom_site_aniso_label
_atom_site_aniso_U_11
_atom_site_aniso_U_22
_atom_site_aniso_U_33
_atom_site_aniso_U_23
_atom_site_aniso_U_13
_atom_site_aniso_U_12
Yb1 0.01176(9) 0.01651(9) 0.01150(9) -0.00375(6) 0.00154(6) -0.00570(6)
S1 0.0146(5) 0.0232(6) 0.0181(5) -0.0003(5) -0.0004(4) -0.0049(4)
S2 0.0161(5) 0.0191(5) 0.0164(5) -0.0056(4) 0.0022(4) -0.0053(4)
O1 0.0153(15) 0.0247(16) 0.0202(16) -0.0019(13) -0.0018(12) -0.0080(13)
O2 0.0191(17) 0.0333(19) 0.0316(19) -0.0009(15) -0.0017(14) -0.0023(14)
O3 0.0194(16) 0.0183(15) 0.0173(15) -0.0015(12) -0.0022(12) -0.0087(12)
O4 0.0152(15) 0.0178(15) 0.0151(15) -0.0022(12) 0.0053(12) -0.0043(12)
O5 0.0211(17) 0.0275(17) 0.0231(17) -0.0021(14) 0.0007(13) -0.0076(14)
O6 0.0183(16) 0.0237(16) 0.0236(16) -0.0110(14) 0.0087(13) -0.0119(13)
N8 0.0180(19) 0.0185(18) 0.0152(18) 0.0003(15) -0.0012(14) -0.0068(15)
N16 0.0119(17) 0.0188(18) 0.0166(18) -0.0061(15) 0.0013(14) -0.0047(14)
N17 0.0114(18) 0.0202(18) 0.0189(19) -0.0072(15) -0.0017(14) -0.0055(15)
N32 0.0147(18) 0.0183(18) 0.0128(17) -0.0052(14) 0.0024(14) -0.0044(14)
N40 0.0155(18) 0.0152(17) 0.0131(17) -0.0038(14) 0.0030(14) -0.0018(14)
N41 0.0145(18) 0.0171(18) 0.0164(18) -0.0055(15) 0.0036(14) -0.0038(14)
C1 0.023(2) 0.028(2) 0.016(2) 0.0013(19) -0.0009(18) -0.010(2)
C2 0.016(2) 0.036(3) 0.022(2) 0.002(2) -0.0028(18) -0.007(2)
C3 0.031(3) 0.046(3) 0.023(3) 0.003(2) -0.011(2) -0.015(2)
C4 0.024(3) 0.034(3) 0.022(2) -0.002(2) -0.0002(19) -0.013(2)
C5 0.021(2) 0.034(3) 0.019(2) -0.002(2) 0.0049(19) -0.011(2)
C6 0.022(2) 0.031(3) 0.014(2) 0.0008(19) -0.0022(18) -0.010(2)
C7 0.027(3) 0.066(4) 0.022(3) -0.009(3) 0.000(2) -0.017(3)
C9 0.018(2) 0.019(2) 0.020(2) -0.0035(18) 0.0039(17) -0.0062(18)
C10 0.028(3) 0.026(2) 0.025(3) 0.000(2) -0.002(2) -0.009(2)
C11 0.042(3) 0.023(2) 0.030(3) 0.003(2) 0.005(2) -0.014(2)
C12 0.030(3) 0.019(2) 0.034(3) -0.005(2) 0.007(2) -0.011(2)
C13 0.017(2) 0.019(2) 0.030(3) -0.009(2) 0.0035(19) -0.0031(18)
C14 0.019(2) 0.015(2) 0.020(2) -0.0075(18) 0.0064(18) -0.0048(17)
C15 0.011(2) 0.025(2) 0.021(2) -0.0086(19) 0.0015(17) -0.0049(18)
C18 0.018(2) 0.018(2) 0.011(2) -0.0058(17) 0.0011(16) -0.0041(17)
C19 0.014(2) 0.023(2) 0.013(2) -0.0038(18) 0.0017(16) -0.0019(17)
C20 0.023(2) 0.023(2) 0.031(3) -0.006(2) -0.006(2) -0.0086(19)
C21 0.029(3) 0.024(3) 0.041(3) -0.001(2) -0.006(2) -0.004(2)
C22 0.024(3) 0.027(3) 0.031(3) 0.006(2) -0.004(2) 0.000(2)
C23 0.016(2) 0.033(3) 0.017(2) -0.007(2) 0.0011(17) -0.0045(19)
C24 0.021(2) 0.024(2) 0.015(2) -0.0083(18) 0.0032(17) -0.0033(18)
C25 0.022(2) 0.018(2) 0.013(2) -0.0057(17) 0.0016(17) -0.0067(18)
C26 0.023(2) 0.022(2) 0.024(2) -0.004(2) -0.0006(19) -0.0061(19)
C27 0.021(2) 0.037(3) 0.030(3) -0.018(2) 0.010(2) -0.008(2)
C28 0.026(3) 0.038(3) 0.021(2) -0.007(2) 0.006(2) -0.016(2)
C29 0.019(2) 0.034(3) 0.029(3) -0.006(2) -0.002(2) -0.007(2)
C30 0.021(2) 0.029(3) 0.028(3) -0.010(2) 0.002(2) -0.004(2)
C31 0.030(3) 0.054(3) 0.028(3) -0.013(3) 0.005(2) -0.015(3)
C33 0.014(2) 0.019(2) 0.0095(19) 0.0003(16) -0.0018(16) -0.0045(17)
C34 0.025(2) 0.017(2) 0.018(2) -0.0047(18) 0.0053(18) -0.0060(18)
C35 0.035(3) 0.017(2) 0.026(3) -0.007(2) 0.004(2) -0.006(2)
C36 0.031(3) 0.022(2) 0.021(2) -0.0005(19) 0.0017(19) -0.015(2)
C37 0.019(2) 0.023(2) 0.016(2) -0.0024(18) 0.0002(17) -0.0066(18)
C38 0.018(2) 0.016(2) 0.015(2) -0.0009(17) -0.0034(17) -0.0046(17)
C39 0.009(2) 0.022(2) 0.014(2) -0.0029(17) 0.0036(16) -0.0057(17)
C42 0.013(2) 0.019(2) 0.012(2) -0.0022(17) 0.0001(16) -0.0034(17)
C43 0.012(2) 0.016(2) 0.019(2) -0.0038(17) -0.0027(16) -0.0015(16)
C44 0.016(2) 0.018(2) 0.013(2) -0.0008(17) -0.0023(16) -0.0057(17)
C45 0.018(2) 0.023(2) 0.017(2) -0.0022(19) -0.0032(17) 0.0001(18)
C46 0.020(2) 0.018(2) 0.017(2) -0.0048(18) -0.0035(17) 0.0029(18)
C47 0.022(2) 0.016(2) 0.023(2) -0.0033(19) -0.0051(19) -0.0018(18)
C48 0.014(2) 0.025(2) 0.019(2) -0.0056(19) 0.0020(17) -0.0058(18)
O1S 0.032(2) 0.034(2) 0.043(2) -0.0152(18) -0.0038(18) -0.0022(17)
C1S 0.041(3) 0.063(4) 0.043(3) -0.028(3) -0.008(3) -0.001(3)
C2S 0.042(3) 0.032(3) 0.043(3) -0.010(3) 0.001(3) 0.000(3)
O2S 0.043(2) 0.031(2) 0.061(3) -0.0056(19) -0.006(2) -0.0007(18)
C3S 0.065(5) 0.033(4) 0.136(8) 0.019(4) -0.040(5) -0.007(3)
C4S 0.070(6) 0.136(9) 0.141(9) 0.084(7) -0.050(6) -0.043(6)
O1W 0.0137(17) 0.0248(19) 0.056(2) -0.0039(17) -0.0053(16) -0.0077(15)

loop_
_atom_type_symbol
_atom_type_description
_atom_type_scat_dispersion_real
_atom_type_scat_dispersion_imag
_atom_type_scat_source
C C 0.0033 0.0016 'International Tables Vol C Tables 4.2.6.8 and 6.1.1.4'
H H 0.0000 0.0000 'International Tables Vol C Tables 4.2.6.8 and 6.1.1.4'
N N 0.0061 0.0033 'International Tables Vol C Tables 4.2.6.8 and 6.1.1.4'
O O 0.0106 0.0060 'International Tables Vol C Tables 4.2.6.8 and 6.1.1.4'
S S 0.1246 0.1234 'International Tables Vol C Tables 4.2.6.8 and 6.1.1.4'
Yb Yb -0.3850 5.5486 'International Tables Vol C Tables 4.2.6.8 and 6.1.1.4'

loop_
_geom_angle_atom_site_label_1
_geom_angle_atom_site_label_2
_geom_angle_atom_site_label_3
_geom_angle
S1 Yb1 C18 146.55(8)
S1 Yb1 C42 96.52(8)
S2 Yb1 S1 97.74(3)
S2 Yb1 C18 83.50(7)
S2 Yb1 C42 149.10(8)
O1 Yb1 S1 28.21(7)
O1 Yb1 S2 85.96(7)
O1 Yb1 N8 59.14(11)
O1 Yb1 N16 129.50(11)
O1 Yb1 N32 80.12(11)
O1 Yb1 N40 81.28(11)
O1 Yb1 C18 166.77(10)
O1 Yb1 C42 94.02(10)
O3 Yb1 S1 164.68(7)
O3 Yb1 S2 77.47(7)
O3 Yb1 O1 160.20(10)
O3 Yb1 O4 81.28(10)
O3 Yb1 N8 136.56(11)
O3 Yb1 N16 66.15(11)
O3 Yb1 N32 80.09(11)
O3 Yb1 N40 92.00(11)
O3 Yb1 C18 19.58(10)
O3 Yb1 C42 94.71(10)
O4 Yb1 S1 87.70(7)
O4 Yb1 S2 28.49(7)
O4 Yb1 O1 89.34(10)
O4 Yb1 N8 85.80(11)
O4 Yb1 N16 80.16(10)
O4 Yb1 N32 59.82(10)
O4 Yb1 N40 131.81(10)
O4 Yb1 C18 77.59(10)
O4 Yb1 C42 175.72(10)
O6 Yb1 S1 94.70(8)
O6 Yb1 S2 166.15(8)
O6 Yb1 O1 102.45(11)
O6 Yb1 O3 91.97(11)
O6 Yb1 O4 159.28(10)
O6 Yb1 N8 85.79(11)
O6 Yb1 N16 79.20(11)
O6 Yb1 N32 138.49(11)
O6 Yb1 N40 67.60(11)
O6 Yb1 C18 89.48(11)
O6 Yb1 C42 21.35(10)
N8 Yb1 S1 30.94(8)
N8 Yb1 S2 108.03(8)
N8 Yb1 N16 70.84(11)
N8 Yb1 N40 126.18(11)
N8 Yb1 C18 116.99(11)
N8 Yb1 C42 98.20(11)
N16 Yb1 S1 101.60(8)
N16 Yb1 S2 104.10(8)
N16 Yb1 C18 46.68(11)
N16 Yb1 C42 99.66(11)
N32 Yb1 S1 103.53(8)
N32 Yb1 S2 31.43(8)
N32 Yb1 N8 127.18(11)
N32 Yb1 N16 131.06(11)
N32 Yb1 N40 72.00(11)
N32 Yb1 C18 94.80(11)
N32 Yb1 C42 118.14(11)
N40 Yb1 S1 103.29(8)
N40 Yb1 S2 103.41(8)
N40 Yb1 N16 139.66(11)
N40 Yb1 C18 108.94(11)
N40 Yb1 C42 46.43(11)
C42 Yb1 C18 99.13(10)
O1 S1 N8 100.46(18)
O1 S1 C1 107.66(19)
O2 S1 O1 114.61(19)
O2 S1 N8 117.1(2)
O2 S1 C1 106.6(2)
N8 S1 C1 110.0(2)
O4 S2 N32 100.82(17)
O4 S2 C25 107.04(18)
O5 S2 O4 114.05(18)
O5 S2 N32 116.87(18)
O5 S2 C25 107.39(19)
N32 S2 C25 110.25(19)
S1 O1 Yb1 102.92(15)
C18 O3 Yb1 122.5(3)
S2 O4 Yb1 102.24(14)
C42 O6 Yb1 120.7(2)
S1 N8 Yb1 97.47(16)
C9 N8 Yb1 141.2(3)
C9 N8 S1 121.1(3)
N17 N16 Yb1 112.3(2)
C15 N16 Yb1 133.5(3)
C15 N16 N17 114.1(3)
N16 N17 H17 117(3)
C18 N17 N16 117.1(3)
C18 N17 H17 125(3)
S2 N32 Yb1 96.81(16)
C33 N32 Yb1 141.4(3)
C33 N32 S2 121.7(3)
N41 N40 Yb1 114.6(2)
C39 N40 Yb1 133.9(3)
C39 N40 N41 111.4(3)
C42 N41 N40 110.8(3)
C2 C1 S1 120.0(4)
C2 C1 C6 119.6(4)
C6 C1 S1 120.2(3)
C1 C2 H2 120.2
C3 C2 C1 119.7(4)
C3 C2 H2 120.2
C2 C3 H3 119.5
C4 C3 C2 121.0(4)
C4 C3 H3 119.5
C3 C4 C5 119.1(4)
C3 C4 C7 120.6(4)
C5 C4 C7 120.4(4)
C4 C5 H5 119.4
C6 C5 C4 121.2(4)
C6 C5 H5 119.4
C1 C6 H6 120.3
C5 C6 C1 119.4(4)
C5 C6 H6 120.3
C4 C7 H7A 109.5
C4 C7 H7B 109.5
C4 C7 H7C 109.5
H7A C7 H7B 109.5
H7A C7 H7C 109.5
H7B C7 H7C 109.5
C10 C9 N8 123.6(4)
C14 C9 N8 118.2(4)
C14 C9 C10 118.1(4)
C9 C10 H10 119.3
C11 C10 C9 121.3(5)
C11 C10 H10 119.3
C10 C11 H11 119.6
C12 C11 C10 120.9(5)
C12 C11 H11 119.6
C11 C12 H12 120.6
C13 C12 C11 118.8(4)
C13 C12 H12 120.6
C12 C13 H13 119.1
C12 C13 C14 121.7(4)
C14 C13 H13 119.1
C9 C14 C13 119.1(4)
C9 C14 C15 126.9(4)
C13 C14 C15 113.9(4)
N16 C15 C14 127.9(4)
N16 C15 H15 116.1
C14 C15 H15 116.1
O3 C18 N17 121.5(4)
O3 C18 C19 120.6(4)
N17 C18 C19 117.9(4)
C20 C19 C18 117.2(4)
C20 C19 C24 119.7(4)
C24 C19 C18 123.1(4)
C19 C20 H20 119.9
C21 C20 C19 120.3(4)
C21 C20 H20 119.9
C20 C21 H21 120.2
C20 C21 C22 119.6(5)
C22 C21 H21 120.2
C21 C22 H22 119.7
C23 C22 C21 120.6(4)
C23 C22 H22 119.7
C22 C23 H23 120.3
C22 C23 C24 119.4(4)
C24 C23 H23 120.3
C19 C24 H24 119.8
C23 C24 C19 120.4(4)
C23 C24 H24 119.8
C26 C25 S2 118.0(3)
C30 C25 S2 121.5(3)
C30 C25 C26 120.5(4)
C25 C26 H26 120.4
C25 C26 C27 119.2(4)
C27 C26 H26 120.4
C26 C27 H27 119.4
C28 C27 C26 121.3(4)
C28 C27 H27 119.4
C27 C28 C29 118.1(4)
C27 C28 C31 120.5(4)
C29 C28 C31 121.4(4)
C28 C29 H29 119.0
C28 C29 C30 122.0(4)
C30 C29 H29 119.0
C25 C30 C29 119.1(4)
C25 C30 H30 120.5
C29 C30 H30 120.5
C28 C31 H31A 109.5
C28 C31 H31B 109.5
C28 C31 H31C 109.5
H31A C31 H31B 109.5
H31A C31 H31C 109.5
H31B C31 H31C 109.5
N32 C33 C34 123.9(4)
N32 C33 C38 117.8(4)
C34 C33 C38 118.3(4)
C33 C34 H34 119.4
C35 C34 C33 121.3(4)
C35 C34 H34 119.4
C34 C35 H35 119.5
C34 C35 C36 121.0(4)
C36 C35 H35 119.5
C35 C36 H36 120.7
C37 C36 C35 118.6(4)
C37 C36 H36 120.7
C36 C37 H37 119.0
C36 C37 C38 122.0(4)
C38 C37 H37 119.0
C33 C38 C37 118.8(4)
C33 C38 C39 126.1(4)
C37 C38 C39 115.0(4)
N40 C39 C38 128.6(4)
N40 C39 H39 115.7
C38 C39 H39 115.7
O6 C42 N41 125.5(4)
O6 C42 C43 117.3(4)
N41 C42 C43 117.2(4)
C44 C43 C42 121.5(4)
C48 C43 C42 119.4(4)
C48 C43 C44 119.1(4)
C43 C44 H44 119.9
C45 C44 C43 120.2(4)
C45 C44 H44 119.9
C44 C45 H45 119.9
C46 C45 C44 120.2(4)
C46 C45 H45 119.9
C45 C46 H46 119.9
C45 C46 C47 120.2(4)
C47 C46 H46 119.9
C46 C47 H47 120.1
C48 C47 C46 119.7(4)
C48 C47 H47 120.1
C43 C48 H48 119.7
C47 C48 C43 120.6(4)
C47 C48 H48 119.7
C1S O1S H1S 106(5)
O1S C1S H1SA 108.9
O1S C1S H1SB 108.9
O1S C1S C2S 113.2(5)
H1SA C1S H1SB 107.7
C2S C1S H1SA 108.9
C2S C1S H1SB 108.9
C1S C2S H2SA 109.5
C1S C2S H2SB 109.5
C1S C2S H2SC 109.5
H2SA C2S H2SB 109.5
H2SA C2S H2SC 109.5
H2SB C2S H2SC 109.5
C3S O2S H2S 130.4(5)
O2S C3S H3SA 107.7
O2S C3S H3SB 107.7
H3SA C3S H3SB 107.1
C4S C3S O2S 118.5(7)
C4S C3S H3SA 107.7
C4S C3S H3SB 107.7
C3S C4S H4SA 109.5
C3S C4S H4SB 109.5
C3S C4S H4SC 109.5
H4SA C4S H4SB 109.5
H4SA C4S H4SC 109.5
H4SB C4S H4SC 109.5
H1WA O1W H1WB 102(5)

loop_
_geom_bond_atom_site_label_1
_geom_bond_atom_site_label_2
_geom_bond_distance
Yb1 S1 3.0451(11)
Yb1 S2 3.0176(10)
Yb1 O1 2.353(3)
Yb1 O3 2.303(3)
Yb1 O4 2.340(3)
Yb1 O6 2.189(3)
Yb1 N8 2.407(3)
Yb1 N16 2.499(3)
Yb1 N32 2.387(3)
Yb1 N40 2.430(3)
Yb1 C18 3.162(4)
Yb1 C42 3.059(4)
S1 O1 1.477(3)
S1 O2 1.441(3)
S1 N8 1.579(4)
S1 C1 1.761(5)
S2 O4 1.473(3)
S2 O5 1.448(3)
S2 N32 1.585(3)
S2 C25 1.754(4)
O3 C18 1.257(5)
O6 C42 1.295(5)
N8 C9 1.406(5)
N16 N17 1.401(5)
N16 C15 1.283(5)
N17 H17 0.93(5)
N17 C18 1.323(5)
N32 C33 1.396(5)
N40 N41 1.410(5)
N40 C39 1.288(5)
N41 C42 1.310(5)
C1 C2 1.392(6)
C1 C6 1.407(6)
C2 H2 0.9500
C2 C3 1.389(7)
C3 H3 0.9500
C3 C4 1.376(7)
C4 C5 1.393(6)
C4 C7 1.514(6)
C5 H5 0.9500
C5 C6 1.375(6)
C6 H6 0.9500
C7 H7A 0.9800
C7 H7B 0.9800
C7 H7C 0.9800
C9 C10 1.405(6)
C9 C14 1.402(6)
C10 H10 0.9500
C10 C11 1.389(6)
C11 H11 0.9500
C11 C12 1.381(7)
C12 H12 0.9500
C12 C13 1.376(6)
C13 H13 0.9500
C13 C14 1.422(6)
C14 C15 1.446(6)
C15 H15 0.9500
C18 C19 1.484(6)
C19 C20 1.390(6)
C19 C24 1.391(6)
C20 H20 0.9500
C20 C21 1.381(6)
C21 H21 0.9500
C21 C22 1.395(7)
C22 H22 0.9500
C22 C23 1.385(6)
C23 H23 0.9500
C23 C24 1.389(6)
C24 H24 0.9500
C25 C26 1.396(6)
C25 C30 1.381(6)
C26 H26 0.9500
C26 C27 1.400(6)
C27 H27 0.9500
C27 C28 1.386(7)
C28 C29 1.388(6)
C28 C31 1.498(6)
C29 H29 0.9500
C29 C30 1.394(6)
C30 H30 0.9500
C31 H31A 0.9800
C31 H31B 0.9800
C31 H31C 0.9800
C33 C34 1.402(6)
C33 C38 1.410(6)
C34 H34 0.9500
C34 C35 1.379(6)
C35 H35 0.9500
C35 C36 1.387(6)
C36 H36 0.9500
C36 C37 1.374(6)
C37 H37 0.9500
C37 C38 1.411(6)
C38 C39 1.448(6)
C39 H39 0.9500
C42 C43 1.494(6)
C43 C44 1.400(6)
C43 C48 1.387(6)
C44 H44 0.9500
C44 C45 1.381(6)
C45 H45 0.9500
C45 C46 1.379(6)
C46 H46 0.9500
C46 C47 1.389(6)
C47 H47 0.9500
C47 C48 1.385(6)
C48 H48 0.9500
O1S H1S 0.93(2)
O1S C1S 1.421(6)
C1S H1SA 0.9900
C1S H1SB 0.9900
C1S C2S 1.502(7)
C2S H2SA 0.9800
C2S H2SB 0.9800
C2S H2SC 0.9800
O2S H2S 0.913(4)
O2S C3S 1.424(7)
C3S H3SA 0.9900
C3S H3SB 0.9900
C3S C4S 1.349(10)
C4S H4SA 0.9800
C4S H4SB 0.9800
C4S H4SC 0.9800
O1W H1WA 0.90(2)
O1W H1WB 0.882(19)

loop_
_geom_torsion_atom_site_label_1
_geom_torsion_atom_site_label_2
_geom_torsion_atom_site_label_3
_geom_torsion_atom_site_label_4
_geom_torsion
Yb1 O3 C18 N17 8.6(5)
Yb1 O3 C18 C19 -169.8(3)
Yb1 O6 C42 N41 5.0(6)
Yb1 O6 C42 C43 -175.4(3)
Yb1 N8 C9 C10 -174.6(3)
Yb1 N8 C9 C14 7.8(7)
Yb1 N16 N17 C18 0.6(4)
Yb1 N16 C15 C14 -11.4(7)
Yb1 N32 C33 C34 -174.7(3)
Yb1 N32 C33 C38 5.1(6)
Yb1 N40 N41 C42 -8.0(4)
Yb1 N40 C39 C38 5.9(7)
S1 N8 C9 C10 -0.7(6)
S1 N8 C9 C14 -178.3(3)
S1 C1 C2 C3 -173.9(4)
S1 C1 C6 C5 173.8(3)
S2 N32 C33 C34 0.8(6)
S2 N32 C33 C38 -179.3(3)
S2 C25 C26 C27 -175.8(3)
S2 C25 C30 C29 176.2(3)
O1 S1 N8 Yb1 -1.09(18)
O1 S1 N8 C9 -177.3(3)
O1 S1 C1 C2 97.1(4)
O1 S1 C1 C6 -77.7(4)
O2 S1 O1 Yb1 -125.30(18)
O2 S1 N8 Yb1 123.66(18)
O2 S1 N8 C9 -52.5(4)
O2 S1 C1 C2 -26.4(4)
O2 S1 C1 C6 158.8(4)
O3 C18 C19 C20 29.7(6)
O3 C18 C19 C24 -151.3(4)
O4 S2 N32 Yb1 -4.83(17)
O4 S2 N32 C33 177.9(3)
O4 S2 C25 C26 97.4(4)
O4 S2 C25 C30 -79.4(4)
O5 S2 O4 Yb1 -121.09(16)
O5 S2 N32 Yb1 119.36(17)
O5 S2 N32 C33 -57.9(4)
O5 S2 C25 C26 -25.4(4)
O5 S2 C25 C30 157.8(4)
O6 C42 C43 C44 -156.8(4)
O6 C42 C43 C48 20.9(6)
N8 S1 O1 Yb1 1.14(18)
N8 S1 C1 C2 -154.3(4)
N8 S1 C1 C6 30.9(4)
N8 C9 C10 C11 -178.0(4)
N8 C9 C14 C13 178.7(4)
N8 C9 C14 C15 2.1(6)
N16 N17 C18 O3 -5.7(6)
N16 N17 C18 C19 172.6(3)
N17 N16 C15 C14 172.7(4)
N17 C18 C19 C20 -148.7(4)
N17 C18 C19 C24 30.3(6)
N32 S2 O4 Yb1 5.01(18)
N32 S2 C25 C26 -153.8(3)
N32 S2 C25 C30 29.4(4)
N32 C33 C34 C35 -178.5(4)
N32 C33 C38 C37 179.2(4)
N32 C33 C38 C39 -4.6(6)
N40 N41 C42 O6 2.7(6)
N40 N41 C42 C43 -176.9(3)
N41 N40 C39 C38 -176.3(4)
N41 C42 C43 C44 22.9(6)
N41 C42 C43 C48 -159.5(4)
C1 S1 O1 Yb1 116.25(18)
C1 S1 N8 Yb1 -114.40(19)
C1 S1 N8 C9 69.4(4)
C1 C2 C3 C4 -0.4(7)
C2 C1 C6 C5 -1.0(7)
C2 C3 C4 C5 -0.1(8)
C2 C3 C4 C7 -179.2(5)
C3 C4 C5 C6 0.1(7)
C4 C5 C6 C1 0.5(7)
C6 C1 C2 C3 0.9(7)
C7 C4 C5 C6 179.2(4)
C9 C10 C11 C12 0.4(8)
C9 C14 C15 N16 0.4(7)
C10 C9 C14 C13 1.0(6)
C10 C9 C14 C15 -175.6(4)
C10 C11 C12 C13 -1.0(7)
C11 C12 C13 C14 1.6(7)
C12 C13 C14 C9 -1.6(6)
C12 C13 C14 C15 175.5(4)
C13 C14 C15 N16 -176.4(4)
C14 C9 C10 C11 -0.4(7)
C15 N16 N17 C18 177.4(4)
C18 C19 C20 C21 179.5(4)
C18 C19 C24 C23 179.2(4)
C19 C20 C21 C22 1.4(7)
C20 C19 C24 C23 -1.8(6)
C20 C21 C22 C23 -1.8(8)
C21 C22 C23 C24 0.4(7)
C22 C23 C24 C19 1.5(6)
C24 C19 C20 C21 0.4(7)
C25 S2 O4 Yb1 120.29(17)
C25 S2 N32 Yb1 -117.69(17)
C25 S2 N32 C33 65.1(4)
C25 C26 C27 C28 -0.9(7)
C26 C25 C30 C29 -0.5(7)
C26 C27 C28 C29 0.4(7)
C26 C27 C28 C31 179.6(4)
C27 C28 C29 C30 0.1(7)
C28 C29 C30 C25 0.0(7)
C30 C25 C26 C27 1.0(7)
C31 C28 C29 C30 -179.2(4)
C33 C34 C35 C36 -1.1(7)
C33 C38 C39 N40 -0.5(7)
C34 C33 C38 C37 -0.9(6)
C34 C33 C38 C39 175.3(4)
C34 C35 C36 C37 0.0(7)
C35 C36 C37 C38 0.6(7)
C36 C37 C38 C33 -0.1(6)
C36 C37 C38 C39 -176.8(4)
C37 C38 C39 N40 175.9(4)
C38 C33 C34 C35 1.6(6)
C39 N40 N41 C42 173.7(4)
C42 C43 C44 C45 176.6(4)
C42 C43 C48 C47 -177.6(4)
C43 C44 C45 C46 0.9(6)
C44 C43 C48 C47 0.1(6)
C44 C45 C46 C47 0.3(6)
C45 C46 C47 C48 -1.3(6)
C46 C47 C48 C43 1.1(6)
C48 C43 C44 C45 -1.1(6)
